data_2235615
loop_
_publ_author_name
'Murtaza, Shahzad'
'Kausar, Naghmana'
'Tahir, M. Nawaz'
'Tariq, Javaria'
'Bibi, Samaira'

_publ_section_title
;
 5-Methyl-1-[(4-methylphenyl)sulfonyl]-1<i>H</i>-pyrazol-3-yl
 4-methylbenzenesulfonate
;
_journal_coeditor_code SJ5243
_journal_issue 7
_journal_name_full 'Acta Crystallographica Section E'
_journal_page_first o2196
_journal_paper_doi 10.1107/S1600536812027717
_journal_volume 68
_journal_year 2012
_chemical_formula_iupac 'C18 H18 N2 O5 S2'
_chemical_formula_moiety 'C18 H18 N2 O5 S2'
_chemical_formula_sum 'C18 H18 N2 O5 S2'
_chemical_formula_weight 406.46
_chemical_name_systematic
;
5-Methyl-1-[(4-methylphenyl)sulfonyl]-1<i>H</i>-pyrazol-3-yl
4-methylbenzenesulfonate
;
_space_group_IT_number 15
_symmetry_cell_setting monoclinic
_symmetry_space_group_name_Hall '-C 2yc'
_symmetry_space_group_name_H-M 'C 1 2/c 1'
_atom_sites_solution_hydrogens geom
_atom_sites_solution_primary direct
_atom_sites_solution_secondary difmap
_audit_creation_method SHELXL-97
_cell_angle_alpha 90
_cell_angle_beta 98.521(6)
_cell_angle_gamma 90
_cell_formula_units_Z 8
_cell_length_a 22.296(2)
_cell_length_b 8.0444(7)
_cell_length_c 20.915(2)
_cell_measurement_reflns_used 2548
_cell_measurement_temperature 296(2)
_cell_measurement_theta_max 27.18
_cell_measurement_theta_min 1.85
_cell_volume 3709.9(6)
_computing_cell_refinement 'SAINT (Bruker, 2009)'
_computing_data_collection 'APEX2 (Bruker, 2009)'
_computing_data_reduction 'SAINT (Bruker, 2009)'
_computing_molecular_graphics 'ORTEP-3 for Windows (Farrugia, 1997) and PLATON (Spek, 2009)'
_computing_publication_material 'WinGX (Farrugia, 1999) and PLATON (Spek, 2009)'
_computing_structure_refinement 'SHELXL97 (Sheldrick, 2008)'
_computing_structure_solution 'SHELXS97 (Sheldrick, 2008)'
_diffrn_ambient_temperature 296(2)
_diffrn_detector_area_resol_mean 7.80
_diffrn_measured_fraction_theta_full 0.999
_diffrn_measured_fraction_theta_max 0.999
_diffrn_measurement_device_type 'Bruker Kappa APEXII CCD'
_diffrn_measurement_method \w
_diffrn_radiation_monochromator graphite
_diffrn_radiation_source 'fine-focus sealed tube'
_diffrn_radiation_type MoK\a
_diffrn_radiation_wavelength 0.71073
_diffrn_reflns_av_R_equivalents 0.0546
_diffrn_reflns_av_sigmaI/netI 0.0625
_diffrn_reflns_limit_h_max 26
_diffrn_reflns_limit_h_min -28
_diffrn_reflns_limit_k_max 10
_diffrn_reflns_limit_k_min -10
_diffrn_reflns_limit_l_max 26
_diffrn_reflns_limit_l_min -26
_diffrn_reflns_number 15506
_diffrn_reflns_theta_full 27.18
_diffrn_reflns_theta_max 27.18
_diffrn_reflns_theta_min 1.85
_diffrn_standards_number 0
_exptl_absorpt_coefficient_mu 0.320
_exptl_absorpt_correction_T_max 0.933
_exptl_absorpt_correction_T_min 0.910
_exptl_absorpt_correction_type multi-scan
_exptl_absorpt_process_details '(SADABS; Bruker, 2005)'
_exptl_crystal_colour white
_exptl_crystal_density_diffrn 1.456
_exptl_crystal_density_method 'not measured'
_exptl_crystal_description prism
_exptl_crystal_F_000 1696
_exptl_crystal_size_max 0.30
_exptl_crystal_size_mid 0.25
_exptl_crystal_size_min 0.22
_refine_diff_density_max 0.268
_refine_diff_density_min -0.353
_refine_ls_goodness_of_fit_ref 1.011
_refine_ls_hydrogen_treatment constr
_refine_ls_matrix_type full
_refine_ls_number_parameters 247
_refine_ls_number_reflns 4124
_refine_ls_number_restraints 0
_refine_ls_restrained_S_all 1.011
_refine_ls_R_factor_all 0.1048
_refine_ls_R_factor_gt 0.0567
_refine_ls_shift/su_max 0.001
_refine_ls_shift/su_mean 0.000
_refine_ls_structure_factor_coef Fsqd
_refine_ls_weighting_details 'calc w=1/[\s^2^(Fo^2^)+(0.0531P)^2^+0.6607P] where P=(Fo^2^+2Fc^2^)/3'
_refine_ls_weighting_scheme calc
_refine_ls_wR_factor_gt 0.1096
_refine_ls_wR_factor_ref 0.1277
_reflns_number_gt 2548
_reflns_number_total 4124
_reflns_threshold_expression I>2\s(I)
_cod_data_source_file sj5243.cif
_cod_data_source_block I
_cod_original_cell_volume 3709.7(6)
_cod_original_sg_symbol_H-M 'C 2/c'
_cod_database_code 2235615
_cod_database_fobs_code 2235615

loop_
_symmetry_equiv_pos_site_id
_symmetry_equiv_pos_as_xyz
1 x,y,z
2 -x,y,1/2-z
3 -x,-y,-z
4 x,-y,1/2+z
5 1/2+x,1/2+y,z
6 1/2-x,1/2+y,1/2-z
7 1/2-x,1/2-y,-z
8 1/2+x,1/2-y,1/2+z

loop_
_atom_site_aniso_label
_atom_site_aniso_U_11
_atom_site_aniso_U_22
_atom_site_aniso_U_33
_atom_site_aniso_U_12
_atom_site_aniso_U_13
_atom_site_aniso_U_23
S1 0.0648(6) 0.0397(4) 0.0433(4) 0.0083(4) 0.0063(4) 0.0018(3)
S2 0.0445(4) 0.0383(4) 0.0456(4) -0.0034(3) 0.0055(3) 0.0012(3)
O1 0.0546(14) 0.0807(16) 0.0598(14) 0.0248(12) -0.0034(11) -0.0045(12)
O2 0.1157(19) 0.0378(12) 0.0559(13) -0.0012(12) 0.0201(13) 0.0062(10)
O3 0.0365(11) 0.0416(11) 0.0582(12) 0.0028(9) 0.0017(9) -0.0106(9)
O4 0.0536(13) 0.0568(12) 0.0595(13) -0.0117(10) 0.0242(10) -0.0075(10)
O5 0.0614(14) 0.0494(12) 0.0672(13) 0.0001(10) -0.0109(11) 0.0170(10)
N1 0.0385(14) 0.0469(14) 0.0401(12) -0.0011(10) 0.0059(11) 0.0008(10)
N2 0.0385(14) 0.0420(13) 0.0472(13) -0.0038(10) 0.0108(11) -0.0029(10)
C1 0.0525(19) 0.0386(15) 0.0381(14) 0.0019(13) 0.0029(13) 0.0020(12)
C2 0.057(2) 0.0473(18) 0.0584(18) -0.0057(15) 0.0110(15) 0.0004(15)
C3 0.088(3) 0.0406(18) 0.062(2) 0.0000(17) 0.006(2) -0.0058(15)
C4 0.076(2) 0.054(2) 0.0385(15) 0.0171(18) -0.0003(16) -0.0036(14)
C5 0.065(2) 0.077(2) 0.0431(16) 0.0067(18) 0.0148(15) -0.0024(16)
C6 0.064(2) 0.0512(19) 0.0443(16) -0.0074(15) 0.0105(15) 0.0002(14)
C7 0.124(3) 0.079(3) 0.061(2) 0.044(2) 0.004(2) -0.015(2)
C8 0.0373(17) 0.0417(16) 0.0534(16) -0.0076(13) 0.0095(14) 0.0074(13)
C9 0.040(2) 0.097(3) 0.080(2) -0.0111(18) 0.0128(17) 0.018(2)
C10 0.0427(18) 0.0506(18) 0.0497(17) -0.0090(14) 0.0071(14) 0.0124(13)
C11 0.0338(16) 0.0290(14) 0.0473(15) -0.0018(11) 0.0077(12) -0.0048(12)
C12 0.0335(15) 0.0333(14) 0.0438(14) -0.0009(12) 0.0042(12) 0.0002(11)
C13 0.0416(17) 0.0442(16) 0.0522(16) 0.0055(13) 0.0149(13) -0.0022(13)
C14 0.063(2) 0.0357(16) 0.0491(16) 0.0035(14) 0.0120(15) -0.0033(13)
C15 0.0488(18) 0.0433(16) 0.0387(14) -0.0092(13) 0.0032(13) 0.0009(12)
C16 0.0391(17) 0.0541(19) 0.067(2) -0.0019(15) 0.0167(15) 0.0012(15)
C17 0.0439(18) 0.0376(16) 0.070(2) 0.0036(13) 0.0156(15) -0.0027(14)
C18 0.074(2) 0.053(2) 0.0589(19) -0.0227(17) 0.0003(17) 0.0030(15)

loop_
_atom_site_type_symbol
_atom_site_label
_atom_site_fract_x
_atom_site_fract_y
_atom_site_fract_z
_atom_site_U_iso_or_equiv
_atom_site_thermal_displace_type
_atom_site_occupancy
_atom_site_disorder_group
S S1 0.22735(4) 0.04624(9) 0.37485(3) 0.0494(3) Uani 1.000 -16
S S2 0.06192(3) 0.04283(8) 0.11235(3) 0.0429(2) Uani 1.000 -16
O O1 0.29151(9) 0.0548(3) 0.38078(10) 0.0662(8) Uani 1.000 -16
O O2 0.19810(11) -0.1021(2) 0.38973(10) 0.0691(9) Uani 1.000 -16
O O3 0.08101(8) 0.1414(2) 0.17980(9) 0.0460(7) Uani 1.000 -16
O O4 0.11514(9) 0.0014(2) 0.08671(10) 0.0550(7) Uani 1.000 -16
O O5 0.01762(9) 0.1490(2) 0.07870(10) 0.0614(8) Uani 1.000 -16
N N1 0.20378(10) 0.0816(3) 0.29509(10) 0.0418(8) Uani 1.000 -16
N N2 0.14243(10) 0.0735(3) 0.27469(11) 0.0421(8) Uani 1.000 -16
C C1 0.19849(13) 0.2141(3) 0.41327(12) 0.0435(9) Uani 1.000 -16
C C2 0.22831(14) 0.3644(4) 0.41528(14) 0.0540(11) Uani 1.000 -16
C C3 0.20366(17) 0.4966(4) 0.44373(16) 0.0641(13) Uani 1.000 -16
C C4 0.15110(16) 0.4839(4) 0.46975(14) 0.0571(11) Uani 1.000 -16
C C5 0.12313(15) 0.3307(4) 0.46813(14) 0.0610(11) Uani 1.000 -16
C C6 0.14649(14) 0.1940(4) 0.44013(13) 0.0529(11) Uani 1.000 -16
C C7 0.12476(17) 0.6330(4) 0.49855(16) 0.0890(16) Uani 1.000 -16
C C8 0.23506(12) 0.1375(3) 0.24822(14) 0.0439(9) Uani 1.000 -16
C C9 0.30235(13) 0.1595(5) 0.25488(17) 0.0719(14) Uani 1.000 -16
C C10 0.19296(12) 0.1638(3) 0.19549(14) 0.0476(10) Uani 1.000 -16
C C11 0.13808(12) 0.1233(3) 0.21468(13) 0.0365(9) Uani 1.000 -16
C C12 0.02738(11) -0.1363(3) 0.13625(12) 0.0370(8) Uani 1.000 -16
C C13 0.05269(12) -0.2897(3) 0.12767(13) 0.0452(9) Uani 1.000 -16
C C14 0.02264(14) -0.4301(3) 0.14397(13) 0.0489(10) Uani 1.000 -16
C C15 -0.03075(13) -0.4199(3) 0.16949(13) 0.0439(9) Uani 1.000 -16
C C16 -0.05397(13) -0.2635(4) 0.17760(15) 0.0525(11) Uani 1.000 -16
C C17 -0.02588(12) -0.1226(3) 0.16106(14) 0.0498(10) Uani 1.000 -16
C C18 -0.06254(15) -0.5728(4) 0.18785(15) 0.0629(11) Uani 1.000 -16
H H2 0.26411 0.37592 0.39787 0.0648 Uiso 1.000 -16
H H3 0.22345 0.59864 0.44537 0.0767 Uiso 1.000 -16
H H5 0.08773 0.31896 0.48629 0.0733 Uiso 1.000 -16
H H6 0.12740 0.09105 0.43955 0.0635 Uiso 1.000 -16
H H7A 0.15676 0.69601 0.52314 0.1338 Uiso 1.000 -16
H H7B 0.09666 0.59725 0.52636 0.1338 Uiso 1.000 -16
H H7C 0.10402 0.70111 0.46458 0.1338 Uiso 1.000 -16
H H9A 0.31306 0.19893 0.21475 0.1079 Uiso 1.000 -16
H H9B 0.32195 0.05485 0.26575 0.1079 Uiso 1.000 -16
H H9C 0.31521 0.23876 0.28843 0.1079 Uiso 1.000 -16
H H10 0.19958 0.20108 0.15503 0.0571 Uiso 1.000 -16
H H13 0.08914 -0.29844 0.11129 0.0542 Uiso 1.000 -16
H H14 0.03888 -0.53417 0.13754 0.0585 Uiso 1.000 -16
H H16 -0.08991 -0.25389 0.19489 0.0630 Uiso 1.000 -16
H H17 -0.04267 -0.01866 0.16655 0.0597 Uiso 1.000 -16
H H18A -0.04291 -0.66955 0.17383 0.0943 Uiso 1.000 -16
H H18B -0.10407 -0.57056 0.16754 0.0943 Uiso 1.000 -16
H H18C -0.06101 -0.57620 0.23394 0.0943 Uiso 1.000 -16

loop_
_atom_type_symbol
_atom_type_description
_atom_type_scat_dispersion_real
_atom_type_scat_dispersion_imag
_atom_type_scat_source
C C 0.0033 0.0016 'International Tables Vol C Tables 4.2.6.8 and 6.1.1.4'
H H 0.0000 0.0000 'International Tables Vol C Tables 4.2.6.8 and 6.1.1.4'
N N 0.0061 0.0033 'International Tables Vol C Tables 4.2.6.8 and 6.1.1.4'
O O 0.0106 0.0060 'International Tables Vol C Tables 4.2.6.8 and 6.1.1.4'
S S 0.1246 0.1234 'International Tables Vol C Tables 4.2.6.8 and 6.1.1.4'

loop_
_geom_angle_atom_site_label_1
_geom_angle_atom_site_label_2
_geom_angle_atom_site_label_3
_geom_angle
_geom_angle_publ_flag
O1 S1 O2 120.84(14) no
O1 S1 N1 103.83(12) no
O1 S1 C1 111.00(14) no
O2 S1 N1 105.76(12) no
O2 S1 C1 109.76(13) no
N1 S1 C1 103.99(12) no
O3 S2 O4 108.61(11) no
O3 S2 O5 102.25(11) no
O3 S2 C12 103.03(11) no
O4 S2 O5 121.22(12) no
O4 S2 C12 110.23(11) no
O5 S2 C12 109.70(12) no
S2 O3 C11 120.84(16) no
S1 N1 N2 116.53(17) no
S1 N1 C8 130.3(2) no
N2 N1 C8 112.7(2) no
N1 N2 C11 102.3(2) no
S1 C1 C2 119.0(2) no
S1 C1 C6 119.4(2) no
C2 C1 C6 121.7(3) no
C1 C2 C3 118.1(3) no
C2 C3 C4 122.5(3) no
C3 C4 C5 117.9(3) no
C3 C4 C7 120.6(3) no
C5 C4 C7 121.4(3) no
C4 C5 C6 121.6(3) no
C1 C6 C5 118.3(3) no
N1 C8 C9 125.9(3) no
N1 C8 C10 105.7(2) no
C9 C8 C10 128.4(3) no
C8 C10 C11 105.3(2) no
O3 C11 N2 118.2(2) no
O3 C11 C10 127.6(2) no
N2 C11 C10 114.1(2) no
S2 C12 C13 119.7(2) no
S2 C12 C17 119.17(19) no
C13 C12 C17 121.1(2) no
C12 C13 C14 118.5(2) no
C13 C14 C15 121.7(2) no
C14 C15 C16 117.6(2) no
C14 C15 C18 121.3(2) no
C16 C15 C18 121.1(3) no
C15 C16 C17 122.1(3) no
C12 C17 C16 119.1(2) no
C1 C2 H2 121.00 no
C3 C2 H2 121.00 no
C2 C3 H3 119.00 no
C4 C3 H3 119.00 no
C4 C5 H5 119.00 no
C6 C5 H5 119.00 no
C1 C6 H6 121.00 no
C5 C6 H6 121.00 no
C4 C7 H7A 109.00 no
C4 C7 H7B 109.00 no
C4 C7 H7C 109.00 no
H7A C7 H7B 109.00 no
H7A C7 H7C 109.00 no
H7B C7 H7C 109.00 no
C8 C9 H9A 109.00 no
C8 C9 H9B 109.00 no
C8 C9 H9C 109.00 no
H9A C9 H9B 109.00 no
H9A C9 H9C 109.00 no
H9B C9 H9C 109.00 no
C8 C10 H10 127.00 no
C11 C10 H10 127.00 no
C12 C13 H13 121.00 no
C14 C13 H13 121.00 no
C13 C14 H14 119.00 no
C15 C14 H14 119.00 no
C15 C16 H16 119.00 no
C17 C16 H16 119.00 no
C12 C17 H17 120.00 no
C16 C17 H17 120.00 no
C15 C18 H18A 109.00 no
C15 C18 H18B 109.00 no
C15 C18 H18C 109.00 no
H18A C18 H18B 109.00 no
H18A C18 H18C 109.00 no
H18B C18 H18C 109.00 no

loop_
_geom_bond_atom_site_label_1
_geom_bond_atom_site_label_2
_geom_bond_distance
_geom_bond_publ_flag
S1 O1 1.419(2) no
S1 O2 1.416(2) no
S1 N1 1.697(2) no
S1 C1 1.743(3) no
S2 O3 1.6193(19) no
S2 O4 1.413(2) no
S2 O5 1.412(2) no
S2 C12 1.742(3) no
O3 C11 1.378(3) no
N1 N2 1.373(3) no
N1 C8 1.361(4) no
N2 C11 1.307(4) no
C1 C2 1.378(4) no
C1 C6 1.371(4) no
C2 C3 1.373(5) no
C3 C4 1.367(5) no
C4 C5 1.379(5) no
C4 C7 1.500(5) no
C5 C6 1.383(4) no
C8 C9 1.497(4) no
C8 C10 1.355(4) no
C10 C11 1.382(4) no
C12 C13 1.380(3) no
C12 C17 1.369(4) no
C13 C14 1.382(4) no
C14 C15 1.377(4) no
C15 C16 1.381(4) no
C15 C18 1.498(4) no
C16 C17 1.364(4) no
C2 H2 0.9300 no
C3 H3 0.9300 no
C5 H5 0.9300 no
C6 H6 0.9300 no
C7 H7A 0.9600 no
C7 H7B 0.9600 no
C7 H7C 0.9600 no
C9 H9A 0.9600 no
C9 H9B 0.9600 no
C9 H9C 0.9600 no
C10 H10 0.9300 no
C13 H13 0.9300 no
C14 H14 0.9300 no
C16 H16 0.9300 no
C17 H17 0.9300 no
C18 H18A 0.9600 no
C18 H18B 0.9600 no
C18 H18C 0.9600 no

loop_
_geom_hbond_atom_site_label_D
_geom_hbond_atom_site_label_H
_geom_hbond_atom_site_label_A
_geom_hbond_site_symmetry_A
_geom_hbond_distance_DH
_geom_hbond_distance_HA
_geom_hbond_distance_DA
_geom_hbond_angle_DHA
_geom_hbond_publ_flag
C18 H18b Cg2 2_545 0.96 2.66 3.471(3) 142 yes

loop_
_geom_torsion_atom_site_label_1
_geom_torsion_atom_site_label_2
_geom_torsion_atom_site_label_3
_geom_torsion_atom_site_label_4
_geom_torsion
_geom_torsion_publ_flag
O1 S1 N1 N2 177.3(2) no
O1 S1 N1 C8 -11.9(3) no
O2 S1 N1 N2 49.2(2) no
O2 S1 N1 C8 -140.0(2) no
C1 S1 N1 N2 -66.5(2) no
C1 S1 N1 C8 104.4(3) no
O1 S1 C1 C2 31.7(3) no
O1 S1 C1 C6 -148.9(2) no
O2 S1 C1 C2 167.9(2) no
O2 S1 C1 C6 -12.8(3) no
N1 S1 C1 C2 -79.4(2) no
N1 S1 C1 C6 100.0(2) no
O4 S2 O3 C11 -22.9(2) no
O5 S2 O3 C11 -152.18(18) no
C12 S2 O3 C11 93.98(19) no
O3 S2 C12 C13 -116.7(2) no
O3 S2 C12 C17 65.8(2) no
O4 S2 C12 C13 -0.9(3) no
O4 S2 C12 C17 -178.5(2) no
O5 S2 C12 C13 135.0(2) no
O5 S2 C12 C17 -42.5(3) no
S2 O3 C11 N2 -123.4(2) no
S2 O3 C11 C10 61.9(3) no
S1 N1 N2 C11 173.28(18) no
C8 N1 N2 C11 0.9(3) no
S1 N1 C8 C9 9.3(4) no
S1 N1 C8 C10 -172.1(2) no
N2 N1 C8 C9 -179.6(3) no
N2 N1 C8 C10 -1.1(3) no
N1 N2 C11 O3 -175.7(2) no
N1 N2 C11 C10 -0.4(3) no
S1 C1 C2 C3 177.7(2) no
C6 C1 C2 C3 -1.6(4) no
S1 C1 C6 C5 -177.5(2) no
C2 C1 C6 C5 1.8(4) no
C1 C2 C3 C4 0.0(5) no
C2 C3 C4 C5 1.4(5) no
C2 C3 C4 C7 -178.1(3) no
C3 C4 C5 C6 -1.2(5) no
C7 C4 C5 C6 178.3(3) no
C4 C5 C6 C1 -0.4(4) no
N1 C8 C10 C11 0.8(3) no
C9 C8 C10 C11 179.3(3) no
C8 C10 C11 O3 174.6(2) no
C8 C10 C11 N2 -0.3(3) no
S2 C12 C13 C14 -176.7(2) no
C17 C12 C13 C14 0.8(4) no
S2 C12 C17 C16 177.7(2) no
C13 C12 C17 C16 0.2(4) no
C12 C13 C14 C15 -1.3(4) no
C13 C14 C15 C16 0.8(4) no
C13 C14 C15 C18 -179.2(3) no
C14 C15 C16 C17 0.2(4) no
C18 C15 C16 C17 -179.8(3) no
C15 C16 C17 C12 -0.7(5) no

loop_
_cod_related_entry_id
_cod_related_entry_database
_cod_related_entry_code
1 ChemSpider 30657913
